data_1518953
loop_
_publ_author_name
'Tsurugi, Hayato'
'Hayakawa, Akio'
'Kando, Shun'
'Sugino, Yoshitaka'
'Mashima, Kazushi'

_publ_section_title
;
 Mixed-ligand complexes of paddlewheel dinuclear molybdenum as
 hydrodehalogenation catalysts for polyhaloalkanes
;
_journal_issue 6
_journal_name_full 'Chem. Sci.'
_journal_page_first 3434
_journal_paper_doi 10.1039/C5SC00721F
_journal_volume 6
_journal_year 2015
_chemical_formula_moiety 'C62 H102 Cl4 Mo2 N6 O4'
_chemical_formula_sum 'C62 H102 Cl4 Mo2 N6 O4'
_chemical_formula_weight 1329.22
_chemical_name_common 9a
_chemical_name_systematic
; 
 ? 
;
_space_group_IT_number 14
_symmetry_cell_setting monoclinic
_symmetry_Int_Tables_number 14
_symmetry_space_group_name_Hall '-P 2yn'
_symmetry_space_group_name_H-M 'P 1 21/n 1'
_atom_sites_solution_hydrogens geom
_atom_sites_solution_primary direct
_atom_sites_solution_secondary difmap
_audit_creation_method SHELXL-97
_audit_update_record
;
2015-01-31 deposited with the CCDC.
2015-03-31 downloaded from the CCDC.
;
_cell_angle_alpha 90.00
_cell_angle_beta 101.372(6)
_cell_angle_gamma 90.00
_cell_formula_units_Z 2
_cell_length_a 12.6064(14)
_cell_length_b 14.1061(14)
_cell_length_c 19.183(2)
_cell_measurement_reflns_used 7076
_cell_measurement_temperature 113(2)
_cell_measurement_theta_max 27.47
_cell_measurement_theta_min 5.14
_cell_volume 3344.3(6)
_computing_cell_refinement CrystalClear
_computing_data_collection 'CrystalClear (Rigaku Inc., 2007)'
_computing_data_reduction CrystalClear
_computing_molecular_graphics 'CrystalStructure 4.0'
_computing_publication_material 'CrystalStructure 4.0 (Rigaku, 2010)'
_computing_structure_refinement 'SHELXL97 (Sheldrick, 2008)'
_computing_structure_solution 'SIR92 (Altomare, et al., 1994)'
_diffrn_ambient_temperature 113(2)
_diffrn_detector_area_resol_mean 7.314
_diffrn_measured_fraction_theta_full 0.983
_diffrn_measured_fraction_theta_max 0.983
_diffrn_measurement_device_type 'Rigaku Mercury70'
_diffrn_measurement_method \w
_diffrn_radiation_monochromator graphite
_diffrn_radiation_source 'fine-focus sealed tube'
_diffrn_radiation_type MoK\a
_diffrn_radiation_wavelength 0.71075
_diffrn_reflns_av_R_equivalents 0.0660
_diffrn_reflns_av_sigmaI/netI 0.0626
_diffrn_reflns_limit_h_max 15
_diffrn_reflns_limit_h_min -16
_diffrn_reflns_limit_k_max 18
_diffrn_reflns_limit_k_min -18
_diffrn_reflns_limit_l_max 24
_diffrn_reflns_limit_l_min -23
_diffrn_reflns_number 31317
_diffrn_reflns_theta_full 27.47
_diffrn_reflns_theta_max 27.47
_diffrn_reflns_theta_min 4.98
_exptl_absorpt_coefficient_mu 0.582
_exptl_absorpt_correction_T_max 0.9441
_exptl_absorpt_correction_T_min 0.8777
_exptl_absorpt_correction_type multi-scan
_exptl_absorpt_process_details 'REQAB (Rigaku, 1998)'
_exptl_crystal_colour red
_exptl_crystal_density_diffrn 1.320
_exptl_crystal_density_method 'not measured'
_exptl_crystal_description block
_exptl_crystal_F_000 1400
_exptl_crystal_size_max 0.23
_exptl_crystal_size_mid 0.17
_exptl_crystal_size_min 0.10
_refine_diff_density_max 1.473
_refine_diff_density_min -0.867
_refine_diff_density_rms 0.112
_refine_ls_extinction_method none
_refine_ls_goodness_of_fit_ref 1.207
_refine_ls_hydrogen_treatment constr
_refine_ls_matrix_type full
_refine_ls_number_parameters 342
_refine_ls_number_reflns 7530
_refine_ls_number_restraints 0
_refine_ls_restrained_S_all 1.207
_refine_ls_R_factor_all 0.0877
_refine_ls_R_factor_gt 0.0783
_refine_ls_shift/su_max 0.001
_refine_ls_shift/su_mean 0.000
_refine_ls_structure_factor_coef Fsqd
_refine_ls_weighting_details 'calc w=1/[\s^2^(Fo^2^)+(0.0507P)^2^+9.2148P] where P=(Fo^2^+2Fc^2^)/3'
_refine_ls_weighting_scheme calc
_refine_ls_wR_factor_gt 0.1652
_refine_ls_wR_factor_ref 0.1724
_reflns_number_gt 6779
_reflns_number_total 7530
_reflns_threshold_expression >2sigma(I)
_cod_data_source_file c5sc00721f1.cif
_cod_data_source_block shelxl-9a
_cod_depositor_comments 'Adding full bibliography for 1518952--1518955.cif.'
_cod_original_cell_volume 3344.4(6)
_cod_database_code 1518953

loop_
_symmetry_equiv_pos_as_xyz
'x, y, z'
'-x+1/2, y+1/2, -z+1/2'
'-x, -y, -z'
'x-1/2, -y-1/2, z-1/2'

loop_
_atom_site_label
_atom_site_type_symbol
_atom_site_fract_x
_atom_site_fract_y
_atom_site_fract_z
_atom_site_U_iso_or_equiv
_atom_site_adp_type
_atom_site_occupancy
_atom_site_symmetry_multiplicity
_atom_site_calc_flag
_atom_site_refinement_flags
Mo1 Mo 0.52995(3) 0.06637(3) 0.02078(2) 0.02518(14) Uani 1 1 d .
Cl1 Cl 0.63910(10) 0.04669(9) 0.14104(6) 0.0356(3) Uani 1 1 d .
Cl2 Cl 0.46689(9) 0.18997(8) -0.06854(6) 0.0336(3) Uani 1 1 d .
O1 O 0.3423(4) 0.3895(3) 0.2516(2) 0.0501(10) Uani 1 1 d .
O2 O -0.0296(3) -0.3006(2) -0.0130(2) 0.0405(9) Uani 1 1 d .
N1 N 0.3900(3) 0.0916(3) 0.0667(2) 0.0270(8) Uani 1 1 d .
N2 N 0.3233(3) -0.0512(3) 0.0191(2) 0.0278(8) Uani 1 1 d .
N3 N 0.8084(3) 0.3183(3) 0.2082(2) 0.0348(9) Uani 1 1 d .
C1 C 0.3116(4) 0.0272(3) 0.0553(2) 0.0287(9) Uani 1 1 d .
H1 H 0.2472 0.0372 0.0729 0.034 Uiso 1 1 calc R
C2 C 0.3787(4) 0.1654(3) 0.1155(2) 0.0276(9) Uani 1 1 d .
C3 C 0.3410(4) 0.1477(3) 0.1774(3) 0.0344(11) Uani 1 1 d .
H3 H 0.3237 0.0845 0.1881 0.041 Uiso 1 1 calc R
C4 C 0.3277(4) 0.2203(4) 0.2245(3) 0.0375(11) Uani 1 1 d .
H4 H 0.3015 0.2066 0.2665 0.045 Uiso 1 1 calc R
C5 C 0.3532(4) 0.3123(3) 0.2092(3) 0.0367(11) Uani 1 1 d .
C6 C 0.3928(4) 0.3312(3) 0.1479(3) 0.0357(11) Uani 1 1 d .
H6 H 0.4108 0.3944 0.1376 0.043 Uiso 1 1 calc R
C7 C 0.4062(4) 0.2587(3) 0.1015(2) 0.0296(10) Uani 1 1 d .
H7 H 0.4342 0.2725 0.0601 0.036 Uiso 1 1 calc R
C8 C 0.3058(6) 0.3715(5) 0.3161(3) 0.0602(17) Uani 1 1 d .
H8A H 0.3570 0.3292 0.3462 0.072 Uiso 1 1 calc R
H8B H 0.2344 0.3414 0.3052 0.072 Uiso 1 1 calc R
H8C H 0.3009 0.4314 0.3411 0.072 Uiso 1 1 calc R
C9 C 0.2318(4) -0.1129(3) 0.0062(2) 0.0268(9) Uani 1 1 d .
C10 C 0.1274(4) -0.0804(3) -0.0220(3) 0.0306(10) Uani 1 1 d .
H10 H 0.1169 -0.0159 -0.0360 0.037 Uiso 1 1 calc R
C11 C 0.0380(4) -0.1413(3) -0.0299(3) 0.0320(10) Uani 1 1 d .
H11 H -0.0325 -0.1181 -0.0489 0.038 Uiso 1 1 calc R
C12 C 0.0528(4) -0.2351(3) -0.0100(3) 0.0331(10) Uani 1 1 d .
C13 C 0.1576(4) -0.2690(3) 0.0154(3) 0.0346(11) Uani 1 1 d .
H13 H 0.1683 -0.3340 0.0275 0.042 Uiso 1 1 calc R
C14 C 0.2453(4) -0.2093(3) 0.0230(3) 0.0324(10) Uani 1 1 d .
H14 H 0.3159 -0.2338 0.0399 0.039 Uiso 1 1 calc R
C15 C -0.1371(4) -0.2699(4) -0.0410(3) 0.0466(13) Uani 1 1 d .
H15A H -0.1422 -0.2489 -0.0903 0.056 Uiso 1 1 calc R
H15B H -0.1556 -0.2172 -0.0124 0.056 Uiso 1 1 calc R
H15C H -0.1874 -0.3225 -0.0397 0.056 Uiso 1 1 calc R
C16 C 0.7578(4) 0.3194(4) 0.2740(3) 0.0374(11) Uani 1 1 d .
H16A H 0.8144 0.3030 0.3158 0.045 Uiso 1 1 calc R
H16B H 0.7333 0.3847 0.2811 0.045 Uiso 1 1 calc R
C17 C 0.6631(5) 0.2528(4) 0.2719(3) 0.0448(13) Uani 1 1 d .
H17A H 0.6845 0.1874 0.2621 0.054 Uiso 1 1 calc R
H17B H 0.6024 0.2720 0.2335 0.054 Uiso 1 1 calc R
C18 C 0.6269(5) 0.2559(4) 0.3439(3) 0.0513(15) Uani 1 1 d .
H18A H 0.5630 0.2144 0.3416 0.062 Uiso 1 1 calc R
H18B H 0.6857 0.2305 0.3812 0.062 Uiso 1 1 calc R
C19 C 0.5986(6) 0.3553(4) 0.3647(3) 0.0556(16) Uani 1 1 d .
H19A H 0.5390 0.3803 0.3287 0.067 Uiso 1 1 calc R
H19B H 0.6619 0.3966 0.3679 0.067 Uiso 1 1 calc R
H19C H 0.5766 0.3533 0.4109 0.067 Uiso 1 1 calc R
C20 C 0.7259(4) 0.3456(4) 0.1430(3) 0.0434(13) Uani 1 1 d .
H20A H 0.6695 0.2957 0.1341 0.052 Uiso 1 1 calc R
H20B H 0.7620 0.3465 0.1017 0.052 Uiso 1 1 calc R
C21 C 0.6707(5) 0.4408(5) 0.1471(3) 0.0612(19) Uani 1 1 d .
H21A H 0.7254 0.4883 0.1683 0.073 Uiso 1 1 calc R
H21B H 0.6173 0.4350 0.1784 0.073 Uiso 1 1 calc R
C22 C 0.6131(6) 0.4753(6) 0.0735(4) 0.071(2) Uani 1 1 d .
H22A H 0.5711 0.4222 0.0480 0.086 Uiso 1 1 calc R
H22B H 0.5614 0.5260 0.0796 0.086 Uiso 1 1 calc R
C23 C 0.6893(6) 0.5128(6) 0.0289(4) 0.0675(19) Uani 1 1 d .
H23A H 0.7409 0.4631 0.0225 0.081 Uiso 1 1 calc R
H23B H 0.7287 0.5674 0.0527 0.081 Uiso 1 1 calc R
H23C H 0.6480 0.5323 -0.0177 0.081 Uiso 1 1 calc R
C24 C 0.9004(4) 0.3893(4) 0.2219(3) 0.0411(12) Uani 1 1 d .
H24A H 0.8712 0.4503 0.2354 0.049 Uiso 1 1 calc R
H24B H 0.9542 0.3670 0.2634 0.049 Uiso 1 1 calc R
C25 C 0.9586(5) 0.4081(4) 0.1621(3) 0.0486(14) Uani 1 1 d .
H25A H 0.9922 0.3485 0.1499 0.058 Uiso 1 1 calc R
H25B H 0.9057 0.4289 0.1197 0.058 Uiso 1 1 calc R
C26 C 1.0444(6) 0.4825(6) 0.1813(4) 0.070(2) Uani 1 1 d .
H26A H 1.0112 0.5390 0.1989 0.084 Uiso 1 1 calc R
H26B H 1.1000 0.4582 0.2210 0.084 Uiso 1 1 calc R
C27 C 1.0989(6) 0.5128(6) 0.1239(4) 0.073(2) Uani 1 1 d .
H27A H 1.0453 0.5385 0.0844 0.087 Uiso 1 1 calc R
H27B H 1.1353 0.4583 0.1073 0.087 Uiso 1 1 calc R
H27C H 1.1525 0.5618 0.1419 0.087 Uiso 1 1 calc R
C28 C 0.8492(6) 0.2203(4) 0.1943(3) 0.0524(15) Uani 1 1 d .
H28A H 0.8872 0.2243 0.1539 0.063 Uiso 1 1 calc R
H28B H 0.7862 0.1778 0.1799 0.063 Uiso 1 1 calc R
C29 C 0.9255(9) 0.1760(7) 0.2573(5) 0.102(4) Uani 1 1 d .
H29A H 0.8843 0.1267 0.2775 0.123 Uiso 1 1 calc R
H29B H 0.9447 0.2257 0.2940 0.123 Uiso 1 1 calc R
C30 C 1.0315(11) 0.1305(11) 0.2455(8) 0.152(5) Uiso 1 1 d .
H30A H 1.0142 0.0735 0.2153 0.182 Uiso 1 1 calc R
H30B H 1.0699 0.1759 0.2199 0.182 Uiso 1 1 calc R
C31 C 1.1045(8) 0.1027(8) 0.3138(5) 0.100(3) Uiso 1 1 d .
H31A H 1.0674 0.0568 0.3389 0.121 Uiso 1 1 calc R
H31B H 1.1232 0.1591 0.3435 0.121 Uiso 1 1 calc R
H31C H 1.1706 0.0741 0.3035 0.121 Uiso 1 1 calc R

loop_
_atom_site_aniso_label
_atom_site_aniso_U_11
_atom_site_aniso_U_22
_atom_site_aniso_U_33
_atom_site_aniso_U_23
_atom_site_aniso_U_13
_atom_site_aniso_U_12
Mo1 0.0269(2) 0.0246(2) 0.0255(2) -0.00161(14) 0.00885(16) -0.00303(14)
Cl1 0.0388(6) 0.0402(6) 0.0268(6) -0.0006(5) 0.0041(5) -0.0024(5)
Cl2 0.0363(6) 0.0341(6) 0.0305(6) 0.0043(5) 0.0063(5) -0.0017(5)
O1 0.078(3) 0.040(2) 0.035(2) -0.0088(16) 0.015(2) 0.014(2)
O2 0.0331(18) 0.0365(19) 0.053(2) -0.0022(16) 0.0102(17) -0.0110(15)
N1 0.0270(19) 0.0287(18) 0.028(2) -0.0011(15) 0.0112(16) -0.0010(15)
N2 0.0266(19) 0.0296(19) 0.030(2) -0.0013(15) 0.0124(16) -0.0054(15)
N3 0.040(2) 0.038(2) 0.026(2) -0.0031(17) 0.0051(17) 0.0008(18)
C1 0.031(2) 0.027(2) 0.032(2) -0.0002(18) 0.0160(19) -0.0004(18)
C2 0.026(2) 0.030(2) 0.028(2) -0.0009(18) 0.0073(18) 0.0012(17)
C3 0.043(3) 0.032(2) 0.032(3) 0.003(2) 0.016(2) 0.004(2)
C4 0.050(3) 0.041(3) 0.024(2) 0.000(2) 0.011(2) 0.006(2)
C5 0.049(3) 0.034(2) 0.028(3) -0.005(2) 0.008(2) 0.012(2)
C6 0.047(3) 0.028(2) 0.031(3) -0.0018(19) 0.006(2) -0.001(2)
C7 0.034(2) 0.029(2) 0.028(2) -0.0004(18) 0.0099(19) 0.0008(18)
C8 0.086(5) 0.063(4) 0.035(3) -0.005(3) 0.020(3) 0.021(4)
C9 0.032(2) 0.026(2) 0.026(2) -0.0038(17) 0.0147(19) -0.0069(17)
C10 0.030(2) 0.032(2) 0.031(3) 0.0024(19) 0.0097(19) 0.0023(18)
C11 0.027(2) 0.038(2) 0.033(3) 0.000(2) 0.0102(19) 0.0004(19)
C12 0.031(2) 0.035(2) 0.035(3) -0.005(2) 0.013(2) -0.0116(19)
C13 0.035(2) 0.024(2) 0.047(3) -0.001(2) 0.013(2) -0.0024(19)
C14 0.028(2) 0.029(2) 0.041(3) -0.002(2) 0.008(2) 0.0003(18)
C15 0.032(3) 0.057(3) 0.049(3) -0.004(3) 0.004(2) -0.011(2)
C16 0.043(3) 0.043(3) 0.026(3) -0.003(2) 0.006(2) 0.006(2)
C17 0.062(4) 0.042(3) 0.030(3) -0.004(2) 0.011(3) -0.007(3)
C18 0.066(4) 0.055(3) 0.037(3) -0.004(3) 0.019(3) -0.007(3)
C19 0.070(4) 0.058(4) 0.046(4) 0.000(3) 0.029(3) 0.000(3)
C20 0.039(3) 0.061(3) 0.029(3) 0.004(2) 0.003(2) -0.009(2)
C21 0.050(4) 0.093(5) 0.043(4) 0.023(3) 0.016(3) 0.027(3)
C22 0.051(4) 0.111(6) 0.054(4) 0.033(4) 0.014(3) 0.008(4)
C23 0.064(4) 0.076(5) 0.064(4) 0.026(4) 0.017(4) 0.008(4)
C24 0.042(3) 0.040(3) 0.038(3) -0.010(2) 0.000(2) -0.001(2)
C25 0.047(3) 0.051(3) 0.048(3) -0.010(3) 0.012(3) -0.014(3)
C26 0.069(4) 0.071(5) 0.072(5) -0.020(4) 0.017(4) -0.029(4)
C27 0.063(4) 0.069(5) 0.088(5) -0.011(4) 0.020(4) -0.033(4)
C28 0.079(4) 0.036(3) 0.050(4) -0.007(2) 0.032(3) 0.000(3)
C29 0.154(9) 0.091(6) 0.073(5) 0.032(5) 0.048(6) 0.080(6)

loop_
_atom_type_symbol
_atom_type_description
_atom_type_scat_dispersion_real
_atom_type_scat_dispersion_imag
_atom_type_scat_source
C C 0.0033 0.0016 'International Tables Vol C Tables 4.2.6.8 and 6.1.1.4'
H H 0.0000 0.0000 'International Tables Vol C Tables 4.2.6.8 and 6.1.1.4'
Cl Cl 0.1484 0.1585 'International Tables Vol C Tables 4.2.6.8 and 6.1.1.4'
Mo Mo -1.6832 0.6857 'International Tables Vol C Tables 4.2.6.8 and 6.1.1.4'
N N 0.0061 0.0033 'International Tables Vol C Tables 4.2.6.8 and 6.1.1.4'
O O 0.0106 0.0060 'International Tables Vol C Tables 4.2.6.8 and 6.1.1.4'

loop_
_geom_angle_atom_site_label_1
_geom_angle_atom_site_label_2
_geom_angle_atom_site_label_3
_geom_angle
_geom_angle_site_symmetry_1
_geom_angle_site_symmetry_3
Mo1 Mo1 N2 92.64(10) 3_655 3_655
Mo1 Mo1 N1 92.32(10) 3_655 .
N2 Mo1 N1 174.86(14) 3_655 .
Mo1 Mo1 Cl1 110.24(4) 3_655 .
N2 Mo1 Cl1 87.77(11) 3_655 .
N1 Mo1 Cl1 89.25(11) . .
Mo1 Mo1 Cl2 108.78(4) 3_655 .
N2 Mo1 Cl2 90.29(11) 3_655 .
N1 Mo1 Cl2 89.39(11) . .
Cl1 Mo1 Cl2 140.97(4) . .
C5 O1 C8 117.1(4) . .
C12 O2 C15 117.7(4) . .
C1 N1 C2 116.1(4) . .
C1 N1 Mo1 117.5(3) . .
C2 N1 Mo1 125.9(3) . .
C1 N2 C9 115.4(4) . .
C1 N2 Mo1 117.4(3) . 3_655
C9 N2 Mo1 126.9(3) . 3_655
C20 N3 C24 110.8(4) . .
C20 N3 C28 106.8(4) . .
C24 N3 C28 111.0(4) . .
C20 N3 C16 110.6(4) . .
C24 N3 C16 106.3(4) . .
C28 N3 C16 111.5(4) . .
N1 C1 N2 120.0(4) . .
N1 C1 H1 120.0 . .
N2 C1 H1 120.0 . .
C3 C2 C7 118.2(4) . .
C3 C2 N1 121.8(4) . .
C7 C2 N1 120.0(4) . .
C2 C3 C4 121.8(5) . .
C2 C3 H3 119.1 . .
C4 C3 H3 119.1 . .
C5 C4 C3 119.3(5) . .
C5 C4 H4 120.4 . .
C3 C4 H4 120.4 . .
C4 C5 O1 124.2(5) . .
C4 C5 C6 119.7(4) . .
O1 C5 C6 116.1(4) . .
C7 C6 C5 120.7(4) . .
C7 C6 H6 119.7 . .
C5 C6 H6 119.7 . .
C6 C7 C2 120.3(4) . .
C6 C7 H7 119.9 . .
C2 C7 H7 119.9 . .
O1 C8 H8A 109.5 . .
O1 C8 H8B 109.5 . .
H8A C8 H8B 109.5 . .
O1 C8 H8C 109.5 . .
H8A C8 H8C 109.5 . .
H8B C8 H8C 109.5 . .
C10 C9 C14 118.1(4) . .
C10 C9 N2 122.3(4) . .
C14 C9 N2 119.6(4) . .
C9 C10 C11 121.0(4) . .
C9 C10 H10 119.5 . .
C11 C10 H10 119.5 . .
C12 C11 C10 119.8(4) . .
C12 C11 H11 120.1 . .
C10 C11 H11 120.1 . .
C11 C12 O2 124.7(4) . .
C11 C12 C13 119.4(4) . .
O2 C12 C13 115.9(4) . .
C14 C13 C12 120.9(4) . .
C14 C13 H13 119.6 . .
C12 C13 H13 119.6 . .
C13 C14 C9 120.7(4) . .
C13 C14 H14 119.6 . .
C9 C14 H14 119.6 . .
O2 C15 H15A 109.5 . .
O2 C15 H15B 109.5 . .
H15A C15 H15B 109.5 . .
O2 C15 H15C 109.5 . .
H15A C15 H15C 109.5 . .
H15B C15 H15C 109.5 . .
C17 C16 N3 115.5(4) . .
C17 C16 H16A 108.4 . .
N3 C16 H16A 108.4 . .
C17 C16 H16B 108.4 . .
N3 C16 H16B 108.4 . .
H16A C16 H16B 107.5 . .
C16 C17 C18 109.3(4) . .
C16 C17 H17A 109.8 . .
C18 C17 H17A 109.8 . .
C16 C17 H17B 109.8 . .
C18 C17 H17B 109.8 . .
H17A C17 H17B 108.3 . .
C19 C18 C17 112.8(5) . .
C19 C18 H18A 109.0 . .
C17 C18 H18A 109.0 . .
C19 C18 H18B 109.0 . .
C17 C18 H18B 109.0 . .
H18A C18 H18B 107.8 . .
C18 C19 H19A 109.5 . .
C18 C19 H19B 109.5 . .
H19A C19 H19B 109.5 . .
C18 C19 H19C 109.5 . .
H19A C19 H19C 109.5 . .
H19B C19 H19C 109.5 . .
N3 C20 C21 115.4(5) . .
N3 C20 H20A 108.4 . .
C21 C20 H20A 108.4 . .
N3 C20 H20B 108.4 . .
C21 C20 H20B 108.4 . .
H20A C20 H20B 107.5 . .
C20 C21 C22 111.9(6) . .
C20 C21 H21A 109.2 . .
C22 C21 H21A 109.2 . .
C20 C21 H21B 109.2 . .
C22 C21 H21B 109.2 . .
H21A C21 H21B 107.9 . .
C23 C22 C21 113.3(6) . .
C23 C22 H22A 108.9 . .
C21 C22 H22A 108.9 . .
C23 C22 H22B 108.9 . .
C21 C22 H22B 108.9 . .
H22A C22 H22B 107.7 . .
C22 C23 H23A 109.5 . .
C22 C23 H23B 109.5 . .
H23A C23 H23B 109.5 . .
C22 C23 H23C 109.5 . .
H23A C23 H23C 109.5 . .
H23B C23 H23C 109.5 . .
C25 C24 N3 117.1(4) . .
C25 C24 H24A 108.0 . .
N3 C24 H24A 108.0 . .
C25 C24 H24B 108.0 . .
N3 C24 H24B 108.0 . .
H24A C24 H24B 107.3 . .
C26 C25 C24 112.0(5) . .
C26 C25 H25A 109.2 . .
C24 C25 H25A 109.2 . .
C26 C25 H25B 109.2 . .
C24 C25 H25B 109.2 . .
H25A C25 H25B 107.9 . .
C27 C26 C25 116.2(6) . .
C27 C26 H26A 108.2 . .
C25 C26 H26A 108.2 . .
C27 C26 H26B 108.2 . .
C25 C26 H26B 108.2 . .
H26A C26 H26B 107.4 . .
C26 C27 H27A 109.5 . .
C26 C27 H27B 109.5 . .
H27A C27 H27B 109.5 . .
C26 C27 H27C 109.5 . .
H27A C27 H27C 109.5 . .
H27B C27 H27C 109.5 . .
N3 C28 C29 114.7(5) . .
N3 C28 H28A 108.6 . .
C29 C28 H28A 108.6 . .
N3 C28 H28B 108.6 . .
C29 C28 H28B 108.6 . .
H28A C28 H28B 107.6 . .
C28 C29 C30 119.0(8) . .
C28 C29 H29A 107.6 . .
C30 C29 H29A 107.6 . .
C28 C29 H29B 107.6 . .
C30 C29 H29B 107.6 . .
H29A C29 H29B 107.0 . .
C31 C30 C29 112.5(11) . .
C31 C30 H30A 109.1 . .
C29 C30 H30A 109.1 . .
C31 C30 H30B 109.1 . .
C29 C30 H30B 109.1 . .
H30A C30 H30B 107.8 . .
C30 C31 H31A 109.5 . .
C30 C31 H31B 109.5 . .
H31A C31 H31B 109.5 . .
C30 C31 H31C 109.5 . .
H31A C31 H31C 109.5 . .
H31B C31 H31C 109.5 . .

loop_
_geom_bond_atom_site_label_1
_geom_bond_atom_site_label_2
_geom_bond_distance
_geom_bond_site_symmetry_2
Mo1 Mo1 2.1154(7) 3_655
Mo1 N2 2.147(4) 3_655
Mo1 N1 2.151(4) .
Mo1 Cl1 2.4577(13) .
Mo1 Cl2 2.4639(12) .
O1 C5 1.382(6) .
O1 C8 1.425(7) .
O2 C12 1.382(5) .
O2 C15 1.423(6) .
N1 C1 1.328(6) .
N1 C2 1.425(6) .
N2 C1 1.330(6) .
N2 C9 1.427(5) .
N2 Mo1 2.147(4) 3_655
N3 C20 1.509(6) .
N3 C24 1.515(6) .
N3 C28 1.518(7) .
N3 C16 1.522(6) .
C1 H1 0.9500 .
C2 C3 1.386(6) .
C2 C7 1.401(6) .
C3 C4 1.398(7) .
C3 H3 0.9500 .
C4 C5 1.381(7) .
C4 H4 0.9500 .
C5 C6 1.392(7) .
C6 C7 1.387(6) .
C6 H6 0.9500 .
C7 H7 0.9500 .
C8 H8A 0.9800 .
C8 H8B 0.9800 .
C8 H8C 0.9800 .
C9 C10 1.398(6) .
C9 C14 1.401(6) .
C10 C11 1.401(6) .
C10 H10 0.9500 .
C11 C12 1.380(7) .
C11 H11 0.9500 .
C12 C13 1.399(7) .
C13 C14 1.374(6) .
C13 H13 0.9500 .
C14 H14 0.9500 .
C15 H15A 0.9800 .
C15 H15B 0.9800 .
C15 H15C 0.9800 .
C16 C17 1.513(7) .
C16 H16A 0.9900 .
C16 H16B 0.9900 .
C17 C18 1.538(7) .
C17 H17A 0.9900 .
C17 H17B 0.9900 .
C18 C19 1.519(8) .
C18 H18A 0.9900 .
C18 H18B 0.9900 .
C19 H19A 0.9800 .
C19 H19B 0.9800 .
C19 H19C 0.9800 .
C20 C21 1.522(8) .
C20 H20A 0.9900 .
C20 H20B 0.9900 .
C21 C22 1.533(9) .
C21 H21A 0.9900 .
C21 H21B 0.9900 .
C22 C23 1.503(9) .
C22 H22A 0.9900 .
C22 H22B 0.9900 .
C23 H23A 0.9800 .
C23 H23B 0.9800 .
C23 H23C 0.9800 .
C24 C25 1.502(8) .
C24 H24A 0.9900 .
C24 H24B 0.9900 .
C25 C26 1.501(8) .
C25 H25A 0.9900 .
C25 H25B 0.9900 .
C26 C27 1.471(10) .
C26 H26A 0.9900 .
C26 H26B 0.9900 .
C27 H27A 0.9800 .
C27 H27B 0.9800 .
C27 H27C 0.9800 .
C28 C29 1.522(10) .
C28 H28A 0.9900 .
C28 H28B 0.9900 .
C29 C30 1.539(15) .
C29 H29A 0.9900 .
C29 H29B 0.9900 .
C30 C31 1.496(15) .
C30 H30A 0.9900 .
C30 H30B 0.9900 .
C31 H31A 0.9800 .
C31 H31B 0.9800 .
C31 H31C 0.9800 .

loop_
_geom_torsion_atom_site_label_1
_geom_torsion_atom_site_label_2
_geom_torsion_atom_site_label_3
_geom_torsion_atom_site_label_4
_geom_torsion
_geom_torsion_site_symmetry_1
Mo1 Mo1 N1 C1 -2.6(3) 3_655
N2 Mo1 N1 C1 -167.4(15) 3_655
Cl1 Mo1 N1 C1 -112.9(3) .
Cl2 Mo1 N1 C1 106.1(3) .
Mo1 Mo1 N1 C2 169.3(3) 3_655
N2 Mo1 N1 C2 4.6(18) 3_655
Cl1 Mo1 N1 C2 59.1(3) .
Cl2 Mo1 N1 C2 -81.9(3) .
C2 N1 C1 N2 -170.0(4) .
Mo1 N1 C1 N2 2.7(6) .
C9 N2 C1 N1 -176.4(4) .
Mo1 N2 C1 N1 -1.3(6) 3_655
C1 N1 C2 C3 40.2(6) .
Mo1 N1 C2 C3 -131.9(4) .
C1 N1 C2 C7 -140.0(5) .
Mo1 N1 C2 C7 47.9(6) .
C7 C2 C3 C4 1.6(7) .
N1 C2 C3 C4 -178.6(5) .
C2 C3 C4 C5 -0.3(8) .
C3 C4 C5 O1 179.4(5) .
C3 C4 C5 C6 -0.8(8) .
C8 O1 C5 C4 2.1(8) .
C8 O1 C5 C6 -177.7(5) .
C4 C5 C6 C7 0.5(8) .
O1 C5 C6 C7 -179.7(5) .
C5 C6 C7 C2 0.8(7) .
C3 C2 C7 C6 -1.8(7) .
N1 C2 C7 C6 178.4(4) .
C1 N2 C9 C10 49.8(6) .
Mo1 N2 C9 C10 -124.7(4) 3_655
C1 N2 C9 C14 -129.3(5) .
Mo1 N2 C9 C14 56.2(6) 3_655
C14 C9 C10 C11 3.2(7) .
N2 C9 C10 C11 -175.9(4) .
C9 C10 C11 C12 -0.4(7) .
C10 C11 C12 O2 177.5(4) .
C10 C11 C12 C13 -2.3(7) .
C15 O2 C12 C11 2.4(7) .
C15 O2 C12 C13 -177.7(5) .
C11 C12 C13 C14 2.2(8) .
O2 C12 C13 C14 -177.6(5) .
C12 C13 C14 C9 0.6(8) .
C10 C9 C14 C13 -3.3(7) .
N2 C9 C14 C13 175.8(4) .
C20 N3 C16 C17 59.7(6) .
C24 N3 C16 C17 -180.0(4) .
C28 N3 C16 C17 -58.9(6) .
N3 C16 C17 C18 175.5(5) .
C16 C17 C18 C19 56.3(7) .
C24 N3 C20 C21 -61.5(6) .
C28 N3 C20 C21 177.6(5) .
C16 N3 C20 C21 56.1(6) .
N3 C20 C21 C22 164.3(5) .
C20 C21 C22 C23 -75.3(9) .
C20 N3 C24 C25 -54.9(6) .
C28 N3 C24 C25 63.5(6) .
C16 N3 C24 C25 -175.1(5) .
N3 C24 C25 C26 177.5(5) .
C24 C25 C26 C27 -174.2(7) .
C20 N3 C28 C29 -174.1(6) .
C24 N3 C28 C29 65.1(7) .
C16 N3 C28 C29 -53.2(7) .
N3 C28 C29 C30 -132.6(10) .
C28 C29 C30 C31 171.8(10) .
